data_4327445
loop_
_publ_author_name
'Laurent Barloy'
'Gr\'egory Malais\'e'
'Shailesh Ramdeehul'
'Claire Newton'
'John A. Osborn'
'Nathalie Kyritsakas'

_publ_section_title
;
 Synthesis and Structural Studies of Binuclear Platinum(II) Complexes with
 a Novel Phosphorus-Nitrogen-Phosphorus Ligand
;
_journal_name_full 'Inorganic Chemistry'
_journal_page_first 2902
_journal_page_last 2907
_journal_paper_doi 10.1021/ic020668+
_journal_volume 42
_journal_year 2003
_chemical_formula_moiety 'C72 H72 B2 Cl2 F8 N6 O12 P4 Pt2'
_chemical_formula_sum 'C72 H72 B2 Cl2 F8 N6 O12 P4 Pt2'
_chemical_formula_weight 1972.00
_chemical_name_systematic ' ?'
_space_group_IT_number 2
_symmetry_cell_setting triclinic
_symmetry_space_group_name_Hall '-P 1'
_symmetry_space_group_name_H-M 'P -1'
_cell_angle_alpha 87.01(6)
_cell_angle_beta 82.71(6)
_cell_angle_gamma 79.45(6)
_cell_formula_units_Z 1
_cell_length_a 11.412(1)
_cell_length_b 12.815(1)
_cell_length_c 13.718(1)
_cell_measurement_reflns_used 11221
_cell_measurement_temperature 173
_cell_measurement_theta_max 26.4
_cell_measurement_theta_min 1.4
_cell_volume 1955.5(5)
_computing_publication_material CIFGEN_IN_OpenMoleN_(_1997)
_computing_structure_refinement LSFM_OpenMoleN_(_1997)
_computing_structure_solution direct_methods_(SIR,_Burla_et_al.,_1989)
_diffrn_ambient_temperature 173
_diffrn_measurement_details
;
 11221 reflections were collected using program Collect
("Collect" Data collection software, Nonius B.V., 1998)
The conditions were as follow : crystal to detector distance =  36. mm.
Scan angle =  1.6 deg 1 scans of   60 sec per frame.
Data collection was divided into  1 set(s)
with the following starting angles and number of frames :

Set 1 Theta =    6.30 Omega =    0.00 Kappa =    0.00   99 frames
Friedel pairs were averaged. Internal R = 0.03
;
_diffrn_measurement_device_type KappaCCD
_diffrn_measurement_method '\p scans'
_diffrn_radiation_monochromator graphite
_diffrn_radiation_type Mo-K\a
_diffrn_radiation_wavelength 0.71073
_diffrn_reflns_av_R_equivalents 0.030
_diffrn_reflns_av_sigmaI/netI 0.333
_diffrn_reflns_limit_h_max 14
_diffrn_reflns_limit_h_min 0
_diffrn_reflns_limit_k_max 16
_diffrn_reflns_limit_k_min -15
_diffrn_reflns_limit_l_max 16
_diffrn_reflns_limit_l_min -16
_diffrn_reflns_number 11221
_diffrn_reflns_theta_max 26.38
_diffrn_reflns_theta_min 2.5
_diffrn_source xray_tube
_diffrn_standards_decay_% 0
_exptl_absorpt_coefficient_mu 3.805
_exptl_absorpt_correction_T_max 0.683
_exptl_absorpt_correction_T_min 0.513
_exptl_absorpt_correction_type refdelf_(Walker_&_Stuart,_1983)
_exptl_crystal_colour 'dark blue'
_exptl_crystal_density_diffrn 1.67
_exptl_crystal_density_method none
_exptl_crystal_description prism
_exptl_crystal_F_000 974
_exptl_crystal_size_max 0.20
_exptl_crystal_size_mid 0.15
_exptl_crystal_size_min 0.10
_refine_diff_density_max 1.128
_refine_diff_density_min -0.508
_refine_ls_extinction_method none
_refine_ls_goodness_of_fit_all 1.020
_refine_ls_goodness_of_fit_ref 1.009
_refine_ls_hydrogen_treatment noref
_refine_ls_matrix_type full
_refine_ls_number_constraints 0
_refine_ls_number_parameters 476
_refine_ls_number_reflns 7060
_refine_ls_number_restraints 0
_refine_ls_R_factor_all 0.028
_refine_ls_R_factor_gt 0.026
_refine_ls_shift/esd_mean 0.001
_refine_ls_shift/su_max 0.029
_refine_ls_structure_factor_coef F
_refine_ls_weighting_scheme sigma
_refine_ls_wR_factor_all 0.046
_refine_ls_wR_factor_ref 0.045
_reflns_number_gt 7060
_reflns_number_total 7466
_reflns_threshold_expression >3.0\s(I)
_cod_data_source_file ic0206682B_1.cif
_cod_data_source_block st074
_cod_original_cell_volume 1955.4(5)
_cod_database_code 4327445

loop_
_symmetry_equiv_pos_as_xyz
x,y,z
-x,-y,-z

loop_
_atom_site_aniso_label
_atom_site_aniso_U_11
_atom_site_aniso_U_22
_atom_site_aniso_U_33
_atom_site_aniso_U_12
_atom_site_aniso_U_13
_atom_site_aniso_U_23
_atom_site_aniso_type_symbol
PT 0.01481(5) 0.02033(6) 0.01379(7) -0.00511(5) -0.00250(5) -0.00172(5) Pt
CL 0.0240(3) 0.0286(3) 0.0216(3) -0.0050(3) -0.0078(2) 0.0033(3) Cl
P1 0.0195(3) 0.0262(3) 0.0140(3) -0.0061(3) -0.0030(2) -0.0012(3) P
C1 0.019(1) 0.029(1) 0.023(1) -0.005(1) -0.004(1) 0.005(1) C
C2 0.031(2) 0.054(2) 0.021(2) -0.004(2) -0.009(1) -0.002(1) C
C3 0.027(2) 0.080(3) 0.033(2) -0.004(2) -0.014(1) 0.005(2) C
C4 0.022(2) 0.037(2) 0.065(2) 0.002(1) -0.008(2) 0.006(2) C
C5 0.033(2) 0.041(2) 0.046(2) -0.004(2) -0.001(2) -0.006(2) C
C6 0.026(1) 0.040(2) 0.025(2) -0.004(1) -0.006(1) -0.010(1) C
C7 0.023(1) 0.029(1) 0.019(1) -0.007(1) -0.004(1) 0.002(1) C
C8 0.028(1) 0.034(2) 0.026(2) -0.009(1) -0.008(1) 0.004(1) C
C9 0.049(2) 0.036(2) 0.028(2) -0.016(1) -0.011(1) 0.008(1) C
C10 0.042(2) 0.050(2) 0.034(2) -0.024(1) 0.002(1) 0.006(2) C
C11 0.033(2) 0.050(2) 0.034(2) -0.013(1) 0.008(1) -0.004(2) C
C12 0.030(2) 0.033(2) 0.027(2) -0.006(1) 0.003(1) -0.004(1) C
O1 0.039(1) 0.028(1) 0.015(1) -0.0096(9) -0.0088(8) -0.0018(8) O
C13 0.029(1) 0.029(1) 0.024(2) -0.006(1) 0.000(1) -0.007(1) C
C14 0.021(1) 0.025(1) 0.023(1) 0.000(1) -0.005(1) -0.006(1) C
N1 0.016(1) 0.019(1) 0.021(1) -0.0049(8) -0.0034(9) -0.0043(9) n
C15 0.021(1) 0.025(1) 0.022(1) -0.006(1) -0.005(1) -0.003(1) C
C16 0.027(1) 0.027(1) 0.029(2) -0.011(1) -0.001(1) -0.005(1) C
C17 0.036(2) 0.029(1) 0.036(2) -0.014(1) -0.002(1) -0.009(1) C
C18 0.033(2) 0.026(1) 0.031(2) -0.006(1) -0.004(1) -0.011(1) C
C19 0.027(1) 0.036(1) 0.023(2) -0.019(1) 0.004(1) -0.009(1) C
O2 0.0230(9) 0.040(1) 0.021(1) -0.0160(8) 0.0009(8) -0.0084(9) O
P2 0.0162(3) 0.0236(3) 0.0158(3) -0.0064(3) -0.0017(3) -0.0018(3) P
C20 0.026(1) 0.026(1) 0.017(1) -0.010(1) -0.006(1) -0.001(1) C
C21 0.031(2) 0.030(2) 0.033(2) -0.007(1) -0.003(1) -0.006(1) C
C22 0.054(2) 0.030(2) 0.039(2) 0.003(2) -0.011(2) -0.005(1) C
C23 0.069(2) 0.030(2) 0.036(2) -0.012(2) -0.017(2) 0.008(1) C
C24 0.050(2) 0.037(2) 0.035(2) -0.021(1) -0.013(1) 0.010(1) C
C25 0.026(1) 0.032(1) 0.028(2) -0.011(1) -0.003(1) 0.003(1) C
C26 0.018(1) 0.031(1) 0.019(1) -0.010(1) -0.000(1) 0.001(1) C
C27 0.027(1) 0.035(2) 0.038(2) -0.010(1) -0.008(1) 0.001(1) C
C28 0.028(1) 0.052(2) 0.048(2) -0.017(1) -0.016(1) 0.013(2) C
C29 0.018(1) 0.063(3) 0.044(2) -0.002(2) -0.003(1) 0.006(2) C
C30 0.027(2) 0.060(2) 0.044(2) -0.000(2) 0.002(2) -0.013(2) C
C31 0.022(1) 0.047(2) 0.032(2) -0.006(1) -0.003(1) -0.010(1) C
B 0.015(2) 0.053(2) 0.052(2) 0.002(2) -0.005(2) -0.023(2) B
F1 0.056(1) 0.073(2) 0.055(1) 0.001(1) -0.018(1) 0.005(1) F
F2 0.060(2) 0.061(2) 0.127(3) -0.017(1) -0.000(2) 0.003(2) F
F3 0.057(2) 0.076(2) 0.061(2) 0.003(1) -0.005(1) -0.032(1) F
F4 0.048(1) 0.039(1) 0.066(1) -0.003(1) -0.013(1) -0.005(1) F
C32 0.045(2) 0.056(3) 0.074(3) 0.005(2) -0.007(2) 0.004(2) C
N3 0.050(2) 0.036(2) 0.060(2) -0.009(1) -0.021(1) 0.011(1) n
O3 0.071(2) 0.074(2) 0.083(3) 0.019(2) 0.003(2) -0.014(2) O
O4 0.113(3) 0.121(3) 0.085(2) -0.037(2) -0.055(2) -0.004(2) O

loop_
_atom_site_label
_atom_site_fract_x
_atom_site_fract_y
_atom_site_fract_z
_atom_site_U_iso_or_equiv
_atom_site_occupancy
_atom_site_thermal_displace_type
_atom_site_calc_flag
_atom_site_calc_attached_atom
_atom_site_type_symbol
PT 0.11940(1) 0.46046(1) 0.32298(1) 0.01607(6) 1.000 Uani ? ? Pt
CL 0.20546(6) 0.35685(6) 0.45146(5) 0.0246(3) 1.000 Uani ? ? Cl
P1 0.05016(7) 0.52924(6) 0.18462(5) 0.0193(3) 1.000 Uani ? ? P
C1 -0.0996(3) 0.6055(3) 0.1962(2) 0.023(1) 1.000 Uani ? ? C
C2 -0.1713(3) 0.6042(3) 0.1212(2) 0.033(2) 1.000 Uani ? ? C
C3 -0.2837(3) 0.6696(4) 0.1259(3) 0.041(2) 1.000 Uani ? ? C
C4 -0.3252(3) 0.7325(3) 0.2047(3) 0.038(2) 1.000 Uani ? ? C
C5 -0.2545(3) 0.7325(3) 0.2807(3) 0.039(2) 1.000 Uani ? ? C
C6 -0.1427(3) 0.6686(3) 0.2759(2) 0.029(2) 1.000 Uani ? ? C
C7 0.1412(3) 0.6023(2) 0.0995(2) 0.023(1) 1.000 Uani ? ? C
C8 0.0958(3) 0.7046(3) 0.0667(2) 0.029(1) 1.000 Uani ? ? C
C9 0.1661(3) 0.7563(3) -0.0018(3) 0.037(2) 1.000 Uani ? ? C
C10 0.2796(3) 0.7069(3) -0.0381(3) 0.041(2) 1.000 Uani ? ? C
C11 0.3242(3) 0.6058(3) -0.0065(3) 0.038(2) 1.000 Uani ? ? C
C12 0.2564(3) 0.5523(3) 0.0632(3) 0.030(2) 1.000 Uani ? ? C
O1 0.0404(2) 0.4305(2) 0.1202(1) 0.025(1) 1.000 Uani ? ? O
C13 0.0983(3) 0.3242(3) 0.1451(2) 0.027(1) 1.000 Uani ? ? C
C14 0.0281(3) 0.2832(2) 0.2343(2) 0.023(1) 1.000 Uani ? ? C
N1 0.0107(2) 0.3427(2) 0.3143(2) 0.019(1) 1.000 Uani ? ? n
C15 -0.0665(3) 0.3198(2) 0.3929(2) 0.023(1) 1.000 Uani ? ? C
C16 -0.1210(3) 0.2317(2) 0.3958(2) 0.028(1) 1.000 Uani ? ? C
C17 -0.0970(3) 0.1664(3) 0.3136(3) 0.033(2) 1.000 Uani ? ? C
C18 -0.0236(3) 0.1937(3) 0.2327(3) 0.030(2) 1.000 Uani ? ? C
C19 -0.0914(3) 0.3977(3) 0.4743(2) 0.028(1) 1.000 Uani ? ? C
O2 -0.1984(2) 0.3821(2) 0.5354(2) 0.027(1) 1.000 Uani ? ? O
P2 0.23173(6) 0.57992(6) 0.35279(6) 0.0182(3) 1.000 Uani ? ? P
C20 0.2221(3) 0.7077(2) 0.2888(2) 0.023(1) 1.000 Uani ? ? C
C21 0.1211(3) 0.7843(3) 0.3104(3) 0.032(2) 1.000 Uani ? ? C
C22 0.1120(4) 0.8860(3) 0.2661(3) 0.039(2) 1.000 Uani ? ? C
C23 0.2061(4) 0.9083(3) 0.1997(3) 0.042(2) 1.000 Uani ? ? C
C24 0.3063(3) 0.8324(3) 0.1763(3) 0.040(2) 1.000 Uani ? ? C
C25 0.3151(3) 0.7329(3) 0.2209(2) 0.029(1) 1.000 Uani ? ? C
C26 0.3895(3) 0.5273(2) 0.3441(2) 0.022(1) 1.000 Uani ? ? C
C27 0.4626(3) 0.5793(3) 0.3918(3) 0.033(2) 1.000 Uani ? ? C
C28 0.5860(3) 0.5414(3) 0.3823(3) 0.041(2) 1.000 Uani ? ? C
C29 0.6349(3) 0.4552(3) 0.3254(3) 0.036(2) 1.000 Uani ? ? C
C30 0.5630(3) 0.4039(4) 0.2786(3) 0.041(2) 1.000 Uani ? ? C
C31 0.4387(3) 0.4389(3) 0.2894(3) 0.032(2) 1.000 Uani ? ? C
B 0.5784(3) 0.8132(4) -0.1196(3) 0.035(2) 1.000 Uani ? ? B
F1 0.4880(2) 0.8300(2) -0.1801(2) 0.061(2) 1.000 Uani ? ? F
F2 0.6788(3) 0.8504(2) -0.1514(3) 0.077(2) 1.000 Uani ? ? F
F3 0.5290(3) 0.8471(2) -0.0238(2) 0.064(2) 1.000 Uani ? ? F
F4 0.6095(2) 0.6982(2) -0.1075(2) 0.050(1) 1.000 Uani ? ? F
C32 0.2991(4) 1.0170(4) -0.0698(4) 0.057(3) 1.000 Uani ? ? C
N3 0.1691(3) 1.0449(3) -0.0763(3) 0.048(2) 1.000 Uani ? ? n
O3 0.1078(4) 1.0964(3) -0.0091(3) 0.076(2) 1.000 Uani ? ? O
O4 0.1326(4) 1.0133(4) -0.1432(3) 0.105(3) 1.000 Uani ? ? O
C33 0.246(1) 1.0785(9) 0.3970(8) 0.070(3) 0.500 Uiso ? ? C
N4 0.1699(7) 1.0723(6) 0.4883(6) 0.053(2) 0.500 Uiso ? ? n
O5 0.086(1) 1.046(1) 0.492(1) 0.143(4) 0.500 Uiso ? ? O
O6 0.175(1) 1.088(1) 0.558(1) 0.150(5) 0.500 Uiso ? ? O
C34 0.270(1) 0.9965(9) 0.5140(9) 0.070(3) 0.500 Uiso ? ? C
C35 0.333(1) 0.9606(9) 0.6039(9) 0.074(3) 0.500 Uiso ? ? C
C36 0.428(1) 0.888(1) 0.5994(9) 0.079(3) 0.500 Uiso ? ? C
C37 0.4608(5) 0.8398(5) 0.5098(4) 0.072(1) 1.000 Uiso ? ? C
C38 0.426(1) 0.858(1) 0.426(1) 0.080(3) 0.500 Uiso ? ? C
C39 0.323(1) 0.937(1) 0.4307(9) 0.075(3) 0.500 Uiso ? ? C
O7 0.357(1) 0.845(1) 0.4883(9) 0.128(4) 0.500 Uiso ? ? O
O8 0.527(1) 0.829(1) 0.441(1) 0.150(5) 0.500 Uiso ? ? O
C40 0.497(1) 0.850(1) 0.594(1) 0.104(5) 0.500 Uiso ? ? C
H1 -0.1436 0.5590 0.0671 0.0458 1.000 Uiso calc C2 H
H2 -0.3317 0.6704 0.0741 0.0606 1.000 Uiso calc C3 H
H3 -0.4022 0.7763 0.2078 0.0552 1.000 Uiso calc C4 H
H4 -0.2834 0.7764 0.3354 0.0526 1.000 Uiso calc C5 H
H5 -0.0950 0.6682 0.3280 0.0387 1.000 Uiso calc C6 H
H6 0.0173 0.7385 0.0913 0.0374 1.000 Uiso calc C8 H
H7 0.1360 0.8263 -0.0241 0.0476 1.000 Uiso calc C9 H
H8 0.3273 0.7430 -0.0853 0.0529 1.000 Uiso calc C10 H
H9 0.4023 0.5721 -0.0327 0.0510 1.000 Uiso calc C11 H
H10 0.2879 0.4828 0.0860 0.0393 1.000 Uiso calc C12 H
H11 0.1776 0.3253 0.1586 0.0356 1.000 Uiso calc C13 H
H12 0.1011 0.2792 0.0916 0.0356 1.000 Uiso calc C13 H
H13 -0.1733 0.2156 0.4518 0.0352 1.000 Uiso calc C16 H
H14 -0.1313 0.1041 0.3141 0.0422 1.000 Uiso calc C17 H
H15 -0.0084 0.1515 0.1760 0.0385 1.000 Uiso calc C18 H
H16 -0.1019 0.4680 0.4471 0.0359 1.000 Uiso calc C19 H
H17 -0.0259 0.3866 0.5122 0.0359 1.000 Uiso calc C19 H
H18 0.0568 0.7677 0.3561 0.0407 1.000 Uiso calc C21 H
H19 0.0425 0.9385 0.2815 0.0538 1.000 Uiso calc C22 H
H20 0.2017 0.9772 0.1697 0.0573 1.000 Uiso calc C23 H
H21 0.3695 0.8486 0.1292 0.0501 1.000 Uiso calc C24 H
H22 0.3852 0.6812 0.2053 0.0368 1.000 Uiso calc C25 H
H23 0.4287 0.6396 0.4300 0.0422 1.000 Uiso calc C27 H
H24 0.6366 0.5752 0.4153 0.0531 1.000 Uiso calc C28 H
H25 0.7192 0.4309 0.3183 0.0552 1.000 Uiso calc C29 H
H26 0.5977 0.3448 0.2391 0.0582 1.000 Uiso calc C30 H
H27 0.3883 0.4022 0.2593 0.0432 1.000 Uiso calc C31 H
H28 0.3372 0.9775 -0.1254 0.0785 1.000 Uiso calc C32 H
H29 0.3314 1.0801 -0.0684 0.0785 1.000 Uiso calc C32 H
H30 0.3124 0.9755 -0.0115 0.0785 1.000 Uiso calc C32 H

loop_
_atom_type_symbol
_atom_type_scat_dispersion_real
_atom_type_scat_dispersion_imag
_atom_type_scat_source
C 0.002 0.002 International_Tables_Vol_IV_Table_2.3.1
H 0.000 0.000 International_Tables_Vol_IV_Table_2.3.1
B 0.000 0.001 International_Tables_Vol_IV_Table_2.3.1
Cl 0.132 0.159 International_Tables_Vol_IV_Table_2.3.1
F 0.014 0.010 International_Tables_Vol_IV_Table_2.3.1
N 0.004 0.003 International_Tables_Vol_IV_Table_2.3.1
O 0.008 0.006 International_Tables_Vol_IV_Table_2.3.1
P 0.090 0.095 International_Tables_Vol_IV_Table_2.3.1
Pt -2.352 8.388 International_Tables_Vol_IV_Table_2.3.1

loop_
_geom_angle_atom_site_label_1
_geom_angle_atom_site_label_2
_geom_angle_atom_site_label_3
_geom_angle
CL PT P1 168.63(7)
CL PT N1 87.93(8)
CL PT P2 86.10(7)
P1 PT N1 85.78(8)
P1 PT P2 100.77(7)
N1 PT P2 172.75(8)
C1 P1 C7 106.7(2)
C1 P1 O1 103.5(1)
C7 P1 O1 101.9(1)
P1 C1 C2 119.4(3)
P1 C1 C6 121.0(3)
C2 C1 C6 119.5(3)
C1 C2 C3 119.6(4)
C2 C3 C4 120.4(4)
C3 C4 C5 120.1(4)
C4 C5 C6 119.8(4)
C1 C6 C5 120.5(3)
P1 C7 C8 121.0(3)
P1 C7 C12 118.6(3)
C8 C7 C12 120.4(3)
C7 C8 C9 119.4(3)
C8 C9 C10 120.4(4)
C9 C10 C11 120.4(4)
C10 C11 C12 120.6(4)
C7 C12 C11 118.9(3)
P1 O1 C13 120.7(2)
O1 C13 C14 109.1(3)
C13 C14 N1 116.0(3)
C13 C14 C18 122.3(3)
N1 C14 C18 121.5(3)
C14 N1 C15 119.6(3)
N1 C15 C16 121.6(3)
N1 C15 C19 116.0(3)
C16 C15 C19 122.4(3)
C15 C16 C17 118.4(3)
C16 C17 C18 119.3(3)
C14 C18 C17 119.5(3)
C15 C19 O2 109.1(3)
C20 P2 C26 104.7(2)
P2 C20 C21 119.0(3)
P2 C20 C25 122.2(3)
C21 C20 C25 118.7(3)
C20 C21 C22 121.1(4)
C21 C22 C23 118.5(4)
C22 C23 C24 121.0(4)
C23 C24 C25 120.1(4)
C20 C25 C24 120.5(4)
P2 C26 C27 118.6(3)
P2 C26 C31 121.0(3)
C27 C26 C31 120.4(3)
C26 C27 C28 119.0(4)
C27 C28 C29 120.2(4)
C28 C29 C30 120.8(4)
C29 C30 C31 119.8(4)
C26 C31 C30 119.7(4)
F1 B F2 117.5(5)
F1 B F3 108.9(3)
F1 B F4 105.0(3)
F2 B F3 112.5(4)
F2 B F4 108.1(3)
F3 B F4 103.7(4)
C32 N3 O3 116.8(5)
C32 N3 O4 117.5(5)
O3 N3 O4 125.6(6)
N4 C33 C34 48.2(6)
N4 C33 C39 85.7(8)
C34 C33 C39 43.5(6)
C33 N4 O5 121(1)
C33 N4 O6 134(1)
C33 N4 C34 82.8(9)
O5 N4 O6 103(1)
O5 N4 C34 117.1(10)
O6 N4 C34 76(1)
N4 O5 O6 36.8(9)
N4 O6 O5 39(1)
N4 O6 C34 64(1)
O5 O6 C34 85.1(9)
C33 C34 N4 49.0(7)
C33 C34 O6 81(1)
C33 C34 C35 154.2(10)
C33 C34 C39 69.5(9)
N4 C34 O6 39.5(7)
N4 C34 C35 138(1)
N4 C34 C39 109(1)
O6 C34 C35 99(1)
O6 C34 C39 148(1)
C35 C34 C39 111(1)
C34 C35 C36 121(1)
C35 C36 C37 115(1)
C35 C36 O7 81(1)
C37 C36 O7 39.2(6)
C36 C37 C38 134.0(9)
C36 C37 O7 96(1)
C36 C37 O8 147(1)
C36 C37 C40 36.6(9)
C38 C37 O7 52.9(9)
C38 C37 O8 59.2(9)
C38 C37 C40 163(1)
O7 C37 O8 109(1)
O7 C37 C40 129(1)
O8 C37 C40 120(1)
C37 C38 C39 110(1)
C37 C38 O7 63(1)
C37 C38 O8 55(1)
C39 C38 O7 66(1)
C39 C38 O8 150(1)
O7 C38 O8 115(1)
C33 C39 C34 66.9(8)
C33 C39 C38 149(1)
C33 C39 O7 159(1)
C34 C39 C38 126(1)
C34 C39 O7 92(1)
C38 C39 O7 46.9(9)
C36 O7 C37 44.4(8)
C36 O7 C38 100(1)
C36 O7 C39 107.3(9)
C36 O7 O8 76.2(9)
C37 O7 C38 64.3(9)
C37 O7 C39 110(1)
C37 O7 O8 33.2(7)
C38 O7 C39 66(1)
C38 O7 O8 33(1)
C39 O7 O8 95.1(9)
C37 O8 C38 66(1)
C37 O8 O7 37.3(8)
C38 O8 O7 31(1)

loop_
_geom_bond_atom_site_label_1
_geom_bond_atom_site_label_2
_geom_bond_distance
_geom_bond_site_symmetry_2
PT CL 2.3561(9) .
PT P1 2.2260(9) .
PT N1 2.139(3) .
PT P2 2.2520(9) .
P1 C1 1.798(3) .
P1 C7 1.804(3) .
P1 O1 1.609(2) .
C1 C2 1.397(5) .
C1 C6 1.380(5) .
C2 C3 1.394(6) .
C3 C4 1.364(7) .
C4 C5 1.397(7) .
C5 C6 1.380(5) .
C7 C8 1.392(5) .
C7 C12 1.395(5) .
C8 C9 1.379(5) .
C9 C10 1.377(6) .
C10 C11 1.371(6) .
C11 C12 1.387(5) .
O1 C13 1.445(5) .
C13 C14 1.501(6) .
C14 N1 1.342(5) .
C14 C18 1.384(5) .
N1 C15 1.358(4) .
C15 C16 1.382(5) .
C15 C19 1.501(5) .
C16 C17 1.408(5) .
C17 C18 1.374(6) .
C19 O2 1.430(4) .
O2 P2 1.611(3) 2_566
P2 C20 1.809(3) .
P2 C26 1.794(3) .
C20 C21 1.382(5) .
C20 C25 1.393(5) .
C21 C22 1.401(5) .
C22 C23 1.379(7) .
C23 C24 1.374(7) .
C24 C25 1.377(5) .
C26 C27 1.399(5) .
C26 C31 1.382(5) .
C27 C28 1.395(6) .
C28 C29 1.377(6) .
C29 C30 1.375(6) .
C30 C31 1.399(5) .
B F1 1.384(5) .
B F2 1.335(6) .
B F3 1.419(6) .
B F4 1.457(6) .
C32 N3 1.474(6) .
N3 O3 1.226(6) .
N3 O4 1.174(6) .
C33 N4 1.44(2) .
C33 C34 1.89(2) .
C33 C39 1.93(2) .
N4 O5 1.06(2) .
N4 O6 1.00(2) .
N4 C34 1.42(2) .
O5 O6 1.62(2) .
O6 C34 1.53(2) .
C34 C35 1.52(2) .
C34 C39 1.42(2) .
C35 C36 1.29(2) .
C36 C37 1.39(2) .
C36 O7 1.97(2) .
C37 C38 1.26(2) .
C37 O7 1.25(2) .
C37 O8 1.13(2) .
C37 C40 1.29(2) .
C38 C39 1.40(2) .
C38 O7 1.12(2) .
C38 O8 1.18(2) .
C39 O7 1.41(2) .
O7 O8 1.95(2) .
